data_1008953
loop_
_publ_author_name
'Benbertal, D'
'Mosset, A'
'Trombe, J C'

_publ_section_title
;
Synthese et structure cristalline d'un nouveau silicate de lanthane et
de titane
;
_journal_coden_ASTM MRBUAC
_journal_name_full 'Materials Research Bulletin'
_journal_page_first 47
_journal_page_last 54
_journal_paper_doi 10.1016/0025-5408(94)90104-X
_journal_volume 29
_journal_year 1994
_chemical_formula_structural 'La2 (Ti2 Si O9)'
_chemical_formula_sum 'La2 O9 Si Ti2'
_chemical_name_systematic 'Dilanthanum dititanosilicate'
_space_group_IT_number 12
_symmetry_cell_setting monoclinic
_symmetry_Int_Tables_number 12
_symmetry_space_group_name_Hall '-C 2y'
_symmetry_space_group_name_H-M 'C 1 2/m 1'
_cell_angle_alpha 90
_cell_angle_beta 111.221(8)
_cell_angle_gamma 90
_cell_formula_units_Z 4
_cell_length_a 17.02899(300)
_cell_length_b 5.7415(4)
_cell_length_c 7.631(1)
_cell_volume 695.5
_refine_ls_R_factor_all 0.021
_cod_database_code 1008953

loop_
_symmetry_equiv_pos_as_xyz
x,y,z
x,-y,z
-x,-y,-z
-x,y,-z
1/2+x,1/2+y,z
1/2+x,1/2-y,z
1/2-x,1/2-y,-z
1/2-x,1/2+y,-z

loop_
_atom_site_label
_atom_site_type_symbol
_atom_site_symmetry_multiplicity
_atom_site_Wyckoff_symbol
_atom_site_fract_x
_atom_site_fract_y
_atom_site_fract_z
_atom_site_occupancy
_atom_site_attached_hydrogens
_atom_site_calc_flag
La1 La3+ 4 i 0.21084(2) 0. 0.30163(5) 1. 0 d
La2 La3+ 4 i 0.39449(2) 0.5 0.30461(5) 1. 0 d
Ti1 Ti4+ 4 g 0.5 0.2581(2) 0. 1. 0 d
Ti2 Ti4+ 4 i 0.41795(7) 0. 0.5494(2) 1. 0 d
Si1 Si4+ 4 i 0.3388(1) 0. 0.0201(3) 1. 0 d
O1 O2- 8 j 0.3832(2) 0.2447(7) -0.0119(5) 1. 0 d
O2 O2- 4 i 0.2455(4) 0. 0.868(1) 1. 0 d
O3 O2- 4 i 0.3463(4) 0. 0.2366(7) 1. 0 d
O4 O2- 8 j 0.3397(2) 0.2388(6) 0.5179(5) 1. 0 d
O5 O2- 4 i 0.5250(3) 0.5 0.1791(7) 1. 0 d
O6 O2- 4 h 0.5 0.2208(9) 0.5 1. 0 d
O7 O2- 4 i 0.4728(3) 0. 0.8149(7) 1. 0 d

loop_
_atom_type_symbol
_atom_type_oxidation_number
La3+ 3.000
Ti4+ 4.000
Si4+ 4.000
O2- -2.000
